data_7213302
loop_
_publ_author_name
'Hammer, Kristin'
'Wang, Jing'
'Falck-Pedersen, Mette Lene'
'R\/omming, Christian'
'Undheim, Kjell'

_publ_section_title
;
 Stereoselectivity in the synthesis of conformationally constrained
 vicinally dihydroxylated cyclic \a-amino acids
;
_journal_issue 11
_journal_name_full 'Journal of the Chemical Society, Perkin Transactions 1'
_journal_page_first 1691
_journal_paper_doi 10.1039/b001779p
_journal_year 2000
_chemical_formula_moiety C13H22N2O4
_chemical_formula_sum 'C13 H22 N2 O4'
_chemical_formula_weight 270.33
_chemical_name_systematic
; 
 ? 
;
_space_group_IT_number 77
_symmetry_space_group_name_Hall 'P 4c'
_symmetry_space_group_name_H-M 'P 42'
_atom_sites_solution_hydrogens geom
_atom_sites_solution_primary direct
_atom_sites_solution_secondary difmap
_audit_creation_method SHELXL-97
_cell_angle_alpha 90.00
_cell_angle_beta 90.00
_cell_angle_gamma 90.00
_cell_formula_units_Z 4
_cell_length_a 12.6541(2)
_cell_length_b 12.6541(2)
_cell_length_c 9.2145(2)
_cell_measurement_temperature 150(2)
_cell_volume 1475.48(5)
_computing_structure_refinement 'SHELXL-97 (Sheldrick, 1997)'
_computing_structure_solution 'SHELXS-97 (Sheldrick, 1990)'
_diffrn_ambient_temperature 150(2)
_diffrn_measured_fraction_theta_full 0.994
_diffrn_measured_fraction_theta_max 0.994
_diffrn_radiation_monochromator graphite
_diffrn_radiation_source 'fine-focus sealed tube'
_diffrn_radiation_type MoK\a
_diffrn_radiation_wavelength 0.71073
_diffrn_reflns_av_R_equivalents 0.0434
_diffrn_reflns_av_sigmaI/netI 0.0382
_diffrn_reflns_limit_h_max 18
_diffrn_reflns_limit_h_min -17
_diffrn_reflns_limit_k_max 17
_diffrn_reflns_limit_k_min -18
_diffrn_reflns_limit_l_max 12
_diffrn_reflns_limit_l_min -13
_diffrn_reflns_number 16161
_diffrn_reflns_theta_full 30.57
_diffrn_reflns_theta_max 30.57
_diffrn_reflns_theta_min 3.17
_exptl_absorpt_coefficient_mu 0.090
_exptl_absorpt_correction_type SADABS
_exptl_crystal_density_diffrn 1.217
_exptl_crystal_density_method 'not measured'
_exptl_crystal_F_000 584
_exptl_crystal_size_max 0.35
_exptl_crystal_size_mid 0.3
_exptl_crystal_size_min 0.25
_refine_diff_density_max 0.308
_refine_diff_density_min -0.152
_refine_diff_density_rms 0.039
_refine_ls_abs_structure_details 'Flack H D (1983), Acta Cryst. A39, 876-881'
_refine_ls_abs_structure_Flack 0.4(10)
_refine_ls_extinction_method none
_refine_ls_goodness_of_fit_ref 1.071
_refine_ls_hydrogen_treatment mixed
_refine_ls_matrix_type full
_refine_ls_number_parameters 266
_refine_ls_number_reflns 4323
_refine_ls_number_restraints 1
_refine_ls_restrained_S_all 1.071
_refine_ls_R_factor_all 0.0581
_refine_ls_R_factor_gt 0.0494
_refine_ls_shift/su_max 0.369
_refine_ls_shift/su_mean 0.056
_refine_ls_structure_factor_coef Fsqd
_refine_ls_weighting_details 'calc w=1/[\s^2^(Fo^2^)+(0.0550P)^2^+0.3400P] where P=(Fo^2^+2Fc^2^)/3'
_refine_ls_weighting_scheme calc
_refine_ls_wR_factor_gt 0.1155
_refine_ls_wR_factor_ref 0.1212
_reflns_number_gt 3861
_reflns_number_total 4323
_reflns_threshold_expression >2sigma(I)
_cod_data_source_file b001779psup1.cif
_cod_data_source_block 4
_cod_original_sg_symbol_H-M P4(2)
_cod_database_code 7213302

loop_
_symmetry_equiv_pos_as_xyz
'x, y, z'
'-x, -y, z'
'-y, x, z+1/2'
'y, -x, z+1/2'

loop_
_atom_site_label
_atom_site_type_symbol
_atom_site_fract_x
_atom_site_fract_y
_atom_site_fract_z
_atom_site_U_iso_or_equiv
_atom_site_adp_type
_atom_site_occupancy
_atom_site_symmetry_multiplicity
_atom_site_calc_flag
_atom_site_refinement_flags
_atom_site_disorder_assembly
_atom_site_disorder_group
O1A O 0.0784(7) 0.3986(6) 0.0300(13) 0.0372(14) Uani 0.50 1 d P A 1
O1B O 0.0969(8) 0.3673(7) 0.0307(13) 0.0437(17) Uani 0.50 1 d P A 2
O2 O 0.08688(9) 0.38131(11) 0.61134(14) 0.0306(3) Uani 1 1 d . . .
O3 O 0.38779(9) 0.55632(10) 0.59959(15) 0.0299(3) Uani 1 1 d . A .
HO3 H 0.393(2) 0.565(2) 0.692(4) 0.047(7) Uiso 1 1 d . . .
O4 O 0.44288(9) 0.39544(10) 0.40820(15) 0.0269(2) Uani 1 1 d . . .
HO4 H 0.497(2) 0.416(2) 0.448(3) 0.038(6) Uiso 1 1 d . . .
N1 N 0.18129(12) 0.40819(13) 0.23777(18) 0.0322(3) Uani 1 1 d . A .
N2 N -0.00229(10) 0.34931(12) 0.40251(17) 0.0270(3) Uani 1 1 d . . .
C1 C 0.09656(16) 0.38029(18) 0.1763(2) 0.0360(4) Uani 1 1 d . . .
C2 C -0.00378(13) 0.34082(16) 0.2448(2) 0.0330(4) Uani 1 1 d . A .
H2B H -0.067(2) 0.383(2) 0.202(3) 0.041(6) Uiso 1 1 d . . .
C3 C 0.08269(12) 0.37592(13) 0.46448(18) 0.0240(3) Uani 1 1 d . A .
C4 C 0.18873(12) 0.40138(13) 0.39594(19) 0.0243(3) Uani 1 1 d . . .
C5 C 0.23670(12) 0.50620(13) 0.4532(2) 0.0243(3) Uani 1 1 d . A .
H5A H 0.1866(17) 0.5547(17) 0.480(2) 0.022(5) Uiso 1 1 d . . .
H5B H 0.2805(17) 0.5340(17) 0.375(2) 0.026(5) Uiso 1 1 d . . .
C6 C 0.31311(12) 0.47412(13) 0.57317(17) 0.0238(3) Uani 1 1 d . . .
H6A H 0.2761(18) 0.4586(19) 0.657(3) 0.031(6) Uiso 1 1 d . . .
C7 C 0.36399(12) 0.37204(13) 0.51482(19) 0.0249(3) Uani 1 1 d . A .
H7A H 0.3952(15) 0.3331(15) 0.593(3) 0.023(5) Uiso 1 1 d . . .
C8 C 0.27236(13) 0.31515(14) 0.4399(2) 0.0304(4) Uani 1 1 d . A .
H8A H 0.2989(19) 0.275(2) 0.356(3) 0.037(7) Uiso 1 1 d . . .
H8B H 0.247(2) 0.267(2) 0.502(3) 0.040(6) Uiso 1 1 d . . .
C9 C -0.02761(19) 0.2258(2) 0.1982(3) 0.0526(6) Uani 1 1 d . . .
H9A H -0.038(2) 0.225(2) 0.097(3) 0.051(7) Uiso 1 1 d . . .
C10 C -0.1297(2) 0.1872(3) 0.2692(4) 0.0649(8) Uani 1 1 d . A .
H10A H -0.189(3) 0.236(3) 0.257(4) 0.074(10) Uiso 1 1 d . . .
H10B H -0.146(3) 0.122(3) 0.234(4) 0.068(9) Uiso 1 1 d . . .
H10C H -0.114(3) 0.181(3) 0.372(5) 0.076(11) Uiso 1 1 d . . .
C11 C 0.0646(3) 0.1538(2) 0.2300(6) 0.0799(12) Uani 1 1 d . A .
H11A H 0.135(4) 0.172(3) 0.192(4) 0.091(12) Uiso 1 1 d . . .
H11B H 0.0707(18) 0.1416(18) 0.323(3) 0.026(6) Uiso 1 1 d . . .
H11C H 0.069(5) 0.071(6) 0.210(7) 0.16(2) Uiso 1 1 d . . .
C12A C 0.1669(7) 0.4462(7) -0.0436(10) 0.0485(18) Uani 0.50 1 d P A 1
H12A H 0.1484 0.4588 -0.1454 0.073 Uiso 0.50 1 calc PR A 1
H12B H 0.2279 0.3986 -0.0386 0.073 Uiso 0.50 1 calc PR A 1
H12C H 0.1845 0.5135 0.0032 0.073 Uiso 0.50 1 calc PR A 1
C12B C 0.1909(7) 0.4021(8) -0.0443(11) 0.057(2) Uani 0.50 1 d P A 2
H12D H 0.1836 0.3874 -0.1482 0.085 Uiso 0.50 1 calc PR A 2
H12E H 0.2524 0.3643 -0.0060 0.085 Uiso 0.50 1 calc PR A 2
H12F H 0.2003 0.4782 -0.0295 0.085 Uiso 0.50 1 calc PR A 2
C13 C -0.00925(15) 0.3513(2) 0.6864(2) 0.0358(4) Uani 1 1 d . . .
H13A H 0.002(3) 0.351(2) 0.787(4) 0.066(9) Uiso 1 1 d . . .
H13B H -0.064(2) 0.403(2) 0.668(3) 0.038(6) Uiso 1 1 d . . .
H13C H -0.034(2) 0.284(2) 0.655(3) 0.046(7) Uiso 1 1 d . . .

loop_
_atom_site_aniso_label
_atom_site_aniso_U_11
_atom_site_aniso_U_22
_atom_site_aniso_U_33
_atom_site_aniso_U_23
_atom_site_aniso_U_13
_atom_site_aniso_U_12
O1A 0.031(3) 0.058(4) 0.0228(17) 0.000(3) -0.001(2) -0.018(2)
O1B 0.035(3) 0.074(5) 0.0222(18) -0.006(4) -0.001(2) -0.014(3)
O2 0.0225(5) 0.0486(7) 0.0207(6) 0.0024(5) 0.0016(4) -0.0055(5)
O3 0.0247(5) 0.0406(7) 0.0244(6) -0.0109(5) 0.0025(5) -0.0085(5)
O4 0.0195(5) 0.0351(6) 0.0262(6) -0.0061(5) 0.0028(5) -0.0027(4)
N1 0.0287(7) 0.0454(8) 0.0225(7) -0.0055(6) 0.0021(6) -0.0131(6)
N2 0.0214(6) 0.0343(7) 0.0253(6) 0.0008(6) 0.0000(6) -0.0013(5)
C1 0.0342(9) 0.0508(12) 0.0231(9) -0.0038(7) 0.0010(7) -0.0138(8)
C2 0.0230(7) 0.0477(10) 0.0281(8) -0.0032(8) -0.0017(7) -0.0103(7)
C3 0.0208(6) 0.0294(7) 0.0219(8) 0.0015(6) 0.0024(6) 0.0003(6)
C4 0.0206(6) 0.0314(7) 0.0210(7) -0.0036(6) 0.0010(6) -0.0049(6)
C5 0.0209(6) 0.0268(7) 0.0252(7) -0.0032(6) -0.0008(6) -0.0003(6)
C6 0.0197(6) 0.0317(7) 0.0200(7) -0.0049(6) 0.0021(5) -0.0026(6)
C7 0.0208(7) 0.0298(8) 0.0240(8) 0.0008(6) 0.0012(6) 0.0006(6)
C8 0.0238(7) 0.0264(7) 0.0411(10) -0.0041(7) 0.0023(7) -0.0019(6)
C9 0.0439(12) 0.0599(14) 0.0541(14) -0.0224(11) 0.0063(10) -0.0249(10)
C10 0.0518(14) 0.0796(19) 0.0632(18) -0.0116(15) 0.0036(13) -0.0400(14)
C11 0.070(2) 0.0432(14) 0.127(4) -0.028(2) 0.012(2) -0.0098(13)
C12A 0.038(4) 0.085(5) 0.023(2) 0.001(4) 0.000(2) -0.024(3)
C12B 0.041(4) 0.107(7) 0.023(2) -0.007(4) 0.005(2) -0.026(4)
C13 0.0252(8) 0.0567(13) 0.0254(9) 0.0078(8) 0.0030(6) -0.0049(8)

loop_
_atom_type_symbol
_atom_type_description
_atom_type_scat_dispersion_real
_atom_type_scat_dispersion_imag
_atom_type_scat_source
C C 0.0033 0.0016 'International Tables Vol C Tables 4.2.6.8 and 6.1.1.4'
H H 0.0000 0.0000 'International Tables Vol C Tables 4.2.6.8 and 6.1.1.4'
N N 0.0061 0.0033 'International Tables Vol C Tables 4.2.6.8 and 6.1.1.4'
O O 0.0106 0.0060 'International Tables Vol C Tables 4.2.6.8 and 6.1.1.4'

loop_
_geom_angle_atom_site_label_1
_geom_angle_atom_site_label_2
_geom_angle_atom_site_label_3
_geom_angle
C1 O1A C12A 113.5(8)
C1 O1B C12B 116.2(9)
C3 O2 C13 115.49(14)
C6 O3 HO3 108.2(18)
C7 O4 HO4 109.9(19)
C1 N1 C4 118.99(15)
C3 N2 C2 118.78(15)
N1 C1 O1B 118.4(5)
N1 C1 O1A 122.0(5)
O1B C1 O1A 19.3(5)
N1 C1 C2 128.45(18)
O1B C1 C2 112.3(5)
O1A C1 C2 108.9(4)
N2 C2 C1 112.53(14)
N2 C2 C9 110.41(18)
C1 C2 C9 111.13(17)
N2 C2 H2B 110.4(14)
C1 C2 H2B 109.1(14)
C9 C2 H2B 102.8(14)
N2 C3 O2 119.85(15)
N2 C3 C4 128.40(16)
O2 C3 C4 111.72(14)
N1 C4 C3 111.73(13)
N1 C4 C5 108.29(14)
C3 C4 C5 112.70(14)
N1 C4 C8 109.92(15)
C3 C4 C8 109.89(14)
C5 C4 C8 104.02(12)
C6 C5 C4 105.50(13)
C6 C5 H5A 114.8(12)
C4 C5 H5A 113.2(13)
C6 C5 H5B 105.9(12)
C4 C5 H5B 106.1(13)
H5A C5 H5B 110.7(17)
O3 C6 C5 110.49(14)
O3 C6 C7 113.22(12)
C5 C6 C7 103.63(12)
O3 C6 H6A 110.3(14)
C5 C6 H6A 110.0(14)
C7 C6 H6A 109.0(15)
O4 C7 C8 108.44(14)
O4 C7 C6 110.95(13)
C8 C7 C6 103.61(12)
O4 C7 H7A 109.5(12)
C8 C7 H7A 114.1(12)
C6 C7 H7A 110.1(13)
C7 C8 C4 107.44(13)
C7 C8 H8A 109.7(14)
C4 C8 H8A 112.7(14)
C7 C8 H8B 107.8(17)
C4 C8 H8B 112.8(16)
H8A C8 H8B 106(2)
C11 C9 C10 112.2(3)
C11 C9 C2 111.3(2)
C10 C9 C2 110.3(2)
C11 C9 H9A 107.0(16)
C10 C9 H9A 107.4(17)
C2 C9 H9A 108.5(16)
C9 C10 H10A 114(2)
C9 C10 H10B 109(2)
H10A C10 H10B 111(3)
C9 C10 H10C 106(2)
H10A C10 H10C 108(3)
H10B C10 H10C 109(3)
C9 C11 H11A 119(2)
C9 C11 H11B 111.4(16)
H11A C11 H11B 108(3)
C9 C11 H11C 127(3)
H11A C11 H11C 97(4)
H11B C11 H11C 90(4)
O1A C12A H12A 109.5
O1A C12A H12B 109.5
H12A C12A H12B 109.5
O1A C12A H12C 109.4
H12A C12A H12C 109.5
H12B C12A H12C 109.5
O1B C12B H12D 109.3
O1B C12B H12E 109.6
H12D C12B H12E 109.5
O1B C12B H12F 109.4
H12D C12B H12F 109.5
H12E C12B H12F 109.5
O2 C13 H13A 110(2)
O2 C13 H13B 109.8(15)
H13A C13 H13B 107(2)
O2 C13 H13C 111.2(17)
H13A C13 H13C 111(3)
H13B C13 H13C 108(2)

loop_
_geom_bond_atom_site_label_1
_geom_bond_atom_site_label_2
_geom_bond_distance
O1A C1 1.388(12)
O1A C12A 1.441(14)
O1B C1 1.352(12)
O1B C12B 1.444(15)
O2 C3 1.356(2)
O2 C13 1.450(2)
O3 C6 1.4263(19)
O3 HO3 0.86(3)
O4 C7 1.432(2)
O4 HO4 0.82(3)
N1 C1 1.263(2)
N1 C4 1.463(2)
N2 C3 1.263(2)
N2 C2 1.457(2)
C1 C2 1.503(3)
C2 C9 1.548(3)
C2 H2B 1.04(3)
C3 C4 1.518(2)
C4 C5 1.551(2)
C4 C8 1.573(2)
C5 C6 1.524(2)
C5 H5A 0.92(2)
C5 H5B 0.98(2)
C6 C7 1.540(2)
C6 H6A 0.92(2)
C7 C8 1.529(2)
C7 H7A 0.95(2)
C8 H8A 0.98(2)
C8 H8B 0.89(3)
C9 C11 1.509(5)
C9 C10 1.528(3)
C9 H9A 0.95(3)
C10 H10A 0.97(4)
C10 H10B 0.91(4)
C10 H10C 0.97(4)
C11 H11A 0.98(4)
C11 H11B 0.88(3)
C11 H11C 1.07(7)
C12A H12A 0.9800
C12A H12B 0.9800
C12A H12C 0.9800
C12B H12D 0.9800
C12B H12E 0.9800
C12B H12F 0.9800
C13 H13A 0.93(4)
C13 H13B 0.96(3)
C13 H13C 0.95(3)

loop_
_geom_torsion_atom_site_label_1
_geom_torsion_atom_site_label_2
_geom_torsion_atom_site_label_3
_geom_torsion_atom_site_label_4
_geom_torsion
C4 N1 C1 O1B -167.4(4)
C4 N1 C1 O1A 170.6(4)
C4 N1 C1 C2 1.2(3)
C12B O1B C1 N1 -9.0(8)
C12B O1B C1 O1A 97(3)
C12B O1B C1 C2 -179.4(6)
C12A O1A C1 N1 3.2(8)
C12A O1A C1 O1B -82(3)
C12A O1A C1 C2 174.5(5)
C3 N2 C2 C1 -7.7(3)
C3 N2 C2 C9 117.10(18)
N1 C1 C2 N2 7.7(3)
O1B C1 C2 N2 176.9(4)
O1A C1 C2 N2 -162.8(4)
N1 C1 C2 C9 -116.7(3)
O1B C1 C2 C9 52.5(4)
O1A C1 C2 C9 72.7(4)
C2 N2 C3 O2 -178.05(16)
C2 N2 C3 C4 -0.2(3)
C13 O2 C3 N2 2.2(3)
C13 O2 C3 C4 -176.06(16)
C1 N1 C4 C3 -8.8(3)
C1 N1 C4 C5 -133.50(18)
C1 N1 C4 C8 113.5(2)
N2 C3 C4 N1 8.9(3)
O2 C3 C4 N1 -173.08(14)
N2 C3 C4 C5 131.08(19)
O2 C3 C4 C5 -50.88(19)
N2 C3 C4 C8 -113.4(2)
O2 C3 C4 C8 64.62(18)
N1 C4 C5 C6 -139.46(14)
C3 C4 C5 C6 96.43(15)
C8 C4 C5 C6 -22.56(17)
C4 C5 C6 O3 159.84(12)
C4 C5 C6 C7 38.26(16)
O3 C6 C7 O4 -42.11(18)
C5 C6 C7 O4 77.62(15)
O3 C6 C7 C8 -158.29(14)
C5 C6 C7 C8 -38.57(16)
O4 C7 C8 C4 -93.42(16)
C6 C7 C8 C4 24.53(17)
N1 C4 C8 C7 114.25(16)
C3 C4 C8 C7 -122.38(15)
C5 C4 C8 C7 -1.50(18)
N2 C2 C9 C11 -70.9(3)
C1 C2 C9 C11 54.7(3)
N2 C2 C9 C10 54.3(3)
C1 C2 C9 C10 179.9(2)
